data_4077861
loop_
_publ_author_name
'Kilah, Nathan L.'
'Wild, S. Bruce'

_publ_section_title
;
 Phosphine Complexes of an Enantiomerically Pure, Atropisomeric Arsenium
 Ion
;
_journal_issue 7
_journal_name_full Organometallics
_journal_page_first 2658
_journal_paper_doi 10.1021/om200853d
_journal_volume 31
_journal_year 2012
_chemical_absolute_configuration rmad
_chemical_compound_source
;
?
;
_chemical_formula_moiety ' C28 H21 As1 '
_chemical_formula_sum 'C28 H21 As'
_chemical_formula_weight 432.395
_chemical_name_systematic
; 
4-Phenyl-4,5-dihydro-3H-dinaphtho[2,1-c;1',2'-e]-arsepine 
;
_space_group_IT_number 4
_symmetry_cell_setting monoclinic
_symmetry_space_group_name_Hall 'P 2yb'
_symmetry_space_group_name_H-M 'P 1 21 1'
_atom_sites_solution_hydrogens geom
_atom_sites_solution_primary direct
_audit_creation_date 06-29-07
_audit_creation_method CRYSTALS_ver_12-03-99
_audit_update_record
;
2006-05-28 - Report on C~28~H~21~As~1~ 
             by Nathan L. Kilah
             for S. Bruce Wild


;
_cell_angle_alpha 90
_cell_angle_beta 90.828(2)
_cell_angle_gamma 90
_cell_formula_units_Z 4
_cell_length_a 9.5841(5)
_cell_length_b 14.0425(6)
_cell_length_c 15.6167(6)
_cell_measurement_reflns_used 258548
_cell_measurement_temperature 200
_cell_measurement_theta_max 28
_cell_measurement_theta_min 3
_cell_volume 2101.55(16)
_computing_cell_refinement
; 
 Denzo/Scalepack (Otwinowski & Minor, 1996) 
;
_computing_data_collection
; 
 COLLECT (Nonius BV, 1997) 
;
_computing_data_reduction
; 
 Denzo/Scalepack (Otwinowski & Minor, 1996) 
;
_computing_molecular_graphics
; 
 ORTEP3 (Farrugia 1997)  
;
_computing_publication_material
; 
 CRYSTALS (Watkin et al 2003) 
;
_computing_structure_refinement
; 
 CRYSTALS (Watkin et al 2003) 
;
_computing_structure_solution
; 
 SIR92 (Altomare et al, 1994) 
;
_diffrn_ambient_temperature 200
_diffrn_measured_fraction_theta_full 0.999
_diffrn_measured_fraction_theta_max 0.993
_diffrn_measurement_device_type
; 
Nonius Kappa CCD 
;
_diffrn_measurement_method ' \f and \w scans with CCD '
_diffrn_radiation_monochromator graphite
_diffrn_radiation_type 'Mo K\a'
_diffrn_radiation_wavelength 0.71073
_diffrn_reflns_av_R_equivalents 0.067
_diffrn_reflns_limit_h_max 12
_diffrn_reflns_limit_h_min -12
_diffrn_reflns_limit_k_max 18
_diffrn_reflns_limit_k_min -18
_diffrn_reflns_limit_l_max 20
_diffrn_reflns_limit_l_min -20
_diffrn_reflns_number 42257
_diffrn_reflns_theta_full 26.996
_diffrn_reflns_theta_max 27.547
_diffrn_reflns_theta_min 2.573
_diffrn_standards_decay_% 0.00
_diffrn_standards_interval_count 0
_diffrn_standards_interval_time 0
_diffrn_standards_number 0
_exptl_absorpt_coefficient_mu 1.628
_exptl_absorpt_correction_T_max 0.953
_exptl_absorpt_correction_T_min 0.746
_exptl_absorpt_correction_type integration
_exptl_absorpt_process_details
;
Gaussian integration (Coppens, 1970)
;
_exptl_crystal_colour ' colourless '
_exptl_crystal_density_diffrn 1.367
_exptl_crystal_density_meas ?
_exptl_crystal_description ' plate '
_exptl_crystal_F_000 888
_exptl_crystal_size_max 0.26
_exptl_crystal_size_mid 0.21
_exptl_crystal_size_min 0.03
_refine_diff_density_max 0.29
_refine_diff_density_min -0.64
_refine_ls_abs_structure_details 'Flack, 0 Friedel-pairs'
_refine_ls_abs_structure_Flack 0.017(9)
_refine_ls_extinction_method None
_refine_ls_goodness_of_fit_ref 1.1232
_refine_ls_hydrogen_treatment noref
_refine_ls_matrix_type full
_refine_ls_number_parameters 524
_refine_ls_number_reflns 4162
_refine_ls_number_restraints 1
_refine_ls_R_factor_all 0.0993
_refine_ls_R_factor_gt 0.0284
_refine_ls_shift/su_max 0.000839
_refine_ls_structure_factor_coef F
_refine_ls_weighting_details
;
 Method, part 1, Chebychev polynomial, (Watkin, 1994, Prince, 1982) 
 [weight] = 1.0/[A~0~*T~0~(x)+A~1~*T~1~(x) ... +A~n-1~]*T~n-1~(x)] 
 where A~i~ are the Chebychev coefficients listed below and x= Fcalc/Fmax 
 Method = Robust Weighting (Prince, 1982) 
 W = [weight] * [1-(deltaF/6*sigmaF)^2^]^2^ 
 A~i~ are: 
 0.827 0.348E-01 0.641 
;
_refine_ls_weighting_scheme calc
_refine_ls_wR_factor_all 0.0604
_refine_ls_wR_factor_gt 0.0298
_refine_ls_wR_factor_ref 0.0298
_reflns_limit_h_max 12
_reflns_limit_h_min -12
_reflns_limit_k_max 18
_reflns_limit_k_min -18
_reflns_limit_l_max 20
_reflns_limit_l_min 0
_reflns_number_gt 4162
_reflns_number_total 9600
_reflns_threshold_expression I>3.00u(I)
_cod_data_source_file om200853d_si_002.cif
_cod_data_source_block kilah12_cif
_cod_depositor_comments
;
The following automatic conversions were performed:

'_symmetry_cell_setting' value 'Monoclinic' changed to 'monoclinic'
according to /home/saulius/struct/CIF-dictionaries/cif_core.dic
dictionary named 'cif_core.dic' version 2.4.1 from 2010-06-29.

Automatic conversion script
Id: cif_fix_values 1715 2011-07-08 13:25:40Z adriana 

The following automatic conversions were performed:

'_exptl_crystal_density_meas' value ' not measured ' was changed to
'?' - the value is perceived as not measured.

Automatic conversion script
Id: cif_fix_values 3008 2015-01-20 13:52:24Z robertas 
;
_cod_original_sg_symbol_H-M 'P 21 '
_cod_original_formula_sum ' C28 H21 As1 '
_cod_database_code 4077861

loop_
_symmetry_equiv_pos_as_xyz
x,y,z
-x,y+1/2,-z

loop_
_atom_site_label
_atom_site_type_symbol
_atom_site_fract_x
_atom_site_fract_y
_atom_site_fract_z
_atom_site_U_iso_or_equiv
_atom_site_occupancy
_atom_site_adp_type
_atom_site_refinement_flags_posn
As1 As 0.86490(5) 0.44467(6) 0.50563(3) 0.0472 1.0000 Uani .
As2 As 0.70775(7) 0.81574(6) 0.01932(3) 0.0721 1.0000 Uani .
C11 C 0.8798(5) 0.5482(3) 0.4173(3) 0.0444 1.0000 Uani .
C12 C 0.6757(4) 0.4783(3) 0.5454(3) 0.0450 1.0000 Uani .
C21 C 0.8368(7) 0.7295(4) -0.0431(3) 0.0758 1.0000 Uani .
C22 C 0.5949(6) 0.7124(4) 0.0681(3) 0.0598 1.0000 Uani .
C110 C 0.6396(4) 0.6217(3) 0.4159(3) 0.0385 1.0000 Uani .
C111 C 0.7433(4) 0.5706(3) 0.3745(3) 0.0400 1.0000 Uani .
C112 C 0.7175(5) 0.5367(3) 0.2894(3) 0.0480 1.0000 Uani .
C113 C 0.5935(5) 0.5513(3) 0.2492(3) 0.0493 1.0000 Uani .
C114 C 0.4857(4) 0.6021(3) 0.2901(3) 0.0423 1.0000 Uani .
C115 C 0.3529(5) 0.6165(3) 0.2496(3) 0.0506 1.0000 Uani .
C116 C 0.2475(5) 0.6633(3) 0.2896(3) 0.0496 1.0000 Uani .
C117 C 0.2713(5) 0.7003(3) 0.3727(3) 0.0472 1.0000 Uani .
C118 C 0.3975(5) 0.6876(3) 0.4130(3) 0.0435 1.0000 Uani .
C119 C 0.5089(4) 0.6384(3) 0.3740(2) 0.0364 1.0000 Uani .
C120 C 0.6651(4) 0.6519(3) 0.5067(3) 0.0401 1.0000 Uani .
C121 C 0.6769(4) 0.5822(3) 0.5691(3) 0.0458 1.0000 Uani .
C122 C 0.6986(5) 0.6094(4) 0.6562(3) 0.0531 1.0000 Uani .
C123 C 0.7090(5) 0.7033(4) 0.6779(3) 0.0573 1.0000 Uani .
C124 C 0.7025(5) 0.7749(4) 0.6158(3) 0.0515 1.0000 Uani .
C125 C 0.7193(6) 0.8732(4) 0.6359(4) 0.0688 1.0000 Uani .
C126 C 0.7199(5) 0.9408(4) 0.5741(4) 0.0695 1.0000 Uani .
C127 C 0.7016(5) 0.9160(3) 0.4887(4) 0.0637 1.0000 Uani .
C128 C 0.6817(4) 0.8229(3) 0.4657(3) 0.0497 1.0000 Uani .
C129 C 0.6813(4) 0.7495(3) 0.5283(3) 0.0429 1.0000 Uani .
C130 C 0.8221(5) 0.3339(3) 0.4330(3) 0.0433 1.0000 Uani .
C131 C 0.6962(5) 0.3157(4) 0.3919(3) 0.0484 1.0000 Uani .
C132 C 0.6771(5) 0.2307(3) 0.3473(3) 0.0569 1.0000 Uani .
C133 C 0.7832(6) 0.1643(4) 0.3442(3) 0.0624 1.0000 Uani .
C134 C 0.9079(6) 0.1813(4) 0.3863(3) 0.0658 1.0000 Uani .
C135 C 0.9282(5) 0.2650(3) 0.4293(3) 0.0532 1.0000 Uani .
C210 C 0.7917(5) 0.5677(3) 0.0182(3) 0.0461 1.0000 Uani .
C211 C 0.8806(5) 0.6443(4) 0.0077(3) 0.0575 1.0000 Uani .
C212 C 1.0147(6) 0.6425(5) 0.0473(4) 0.0815 1.0000 Uani .
C213 C 1.0534(6) 0.5687(6) 0.0960(4) 0.0826 1.0000 Uani .
C214 C 0.9657(6) 0.4903(5) 0.1118(3) 0.0711 1.0000 Uani .
C215 C 1.0013(8) 0.4154(6) 0.1664(4) 0.0983 1.0000 Uani .
C216 C 0.9157(11) 0.3433(6) 0.1841(4) 0.1068 1.0000 Uani .
C217 C 0.7827(8) 0.3412(4) 0.1439(3) 0.0774 1.0000 Uani .
C218 C 0.7419(6) 0.4123(3) 0.0892(3) 0.0552 1.0000 Uani .
C219 C 0.8317(5) 0.4888(3) 0.0715(3) 0.0484 1.0000 Uani .
C220 C 0.6505(5) 0.5712(3) -0.0241(3) 0.0457 1.0000 Uani .
C221 C 0.5562(5) 0.6418(3) 0.0003(3) 0.0546 1.0000 Uani .
C222 C 0.4279(6) 0.6498(4) -0.0432(4) 0.0729 1.0000 Uani .
C223 C 0.3913(6) 0.5917(4) -0.1097(4) 0.0672 1.0000 Uani .
C224 C 0.4845(5) 0.5196(3) -0.1361(3) 0.0531 1.0000 Uani .
C225 C 0.4513(5) 0.4569(4) -0.2055(3) 0.0614 1.0000 Uani .
C226 C 0.5414(6) 0.3892(4) -0.2304(3) 0.0629 1.0000 Uani .
C227 C 0.6727(6) 0.3791(4) -0.1890(3) 0.0604 1.0000 Uani .
C228 C 0.7082(4) 0.4384(4) -0.1223(3) 0.0522 1.0000 Uani .
C229 C 0.6152(5) 0.5098(3) -0.0936(3) 0.0476 1.0000 Uani .
C230 C 0.8259(5) 0.8497(3) 0.1188(3) 0.0580 1.0000 Uani .
C231 C 0.8869(5) 0.9400(4) 0.1157(3) 0.0656 1.0000 Uani .
C232 C 0.9599(6) 0.9768(4) 0.1843(4) 0.0753 1.0000 Uani .
C233 C 0.9711(6) 0.9249(5) 0.2580(4) 0.0791 1.0000 Uani .
C234 C 0.9129(6) 0.8351(5) 0.2630(3) 0.0720 1.0000 Uani .
C235 C 0.8407(5) 0.7975(4) 0.1931(3) 0.0635 1.0000 Uani .
H111 H 0.9145 0.6075 0.4460 0.0529 1.0000 Uiso R
H112 H 0.9474 0.5281 0.3726 0.0529 1.0000 Uiso R
H121 H 0.6506 0.4389 0.5962 0.0537 1.0000 Uiso R
H122 H 0.6057 0.4676 0.4983 0.0537 1.0000 Uiso R
H211 H 0.9230 0.7662 -0.0569 0.0882 1.0000 Uiso R
H212 H 0.7904 0.7076 -0.0973 0.0882 1.0000 Uiso R
H221 H 0.5078 0.7399 0.0925 0.0699 1.0000 Uiso R
H222 H 0.6496 0.6797 0.1146 0.0699 1.0000 Uiso R
H1121 H 0.7926 0.5012 0.2592 0.0561 1.0000 Uiso R
H1131 H 0.5778 0.5261 0.1900 0.0587 1.0000 Uiso R
H1151 H 0.3365 0.5913 0.1904 0.0610 1.0000 Uiso R
H1161 H 0.1547 0.6714 0.2605 0.0582 1.0000 Uiso R
H1171 H 0.1953 0.7359 0.4021 0.0555 1.0000 Uiso R
H1181 H 0.4118 0.7142 0.4719 0.0521 1.0000 Uiso R
H1221 H 0.7060 0.5596 0.7018 0.0641 1.0000 Uiso R
H1231 H 0.7217 0.7212 0.7395 0.0671 1.0000 Uiso R
H1251 H 0.7314 0.8928 0.6972 0.0825 1.0000 Uiso R
H1261 H 0.7333 1.0092 0.5903 0.0829 1.0000 Uiso R
H1271 H 0.7026 0.9665 0.4436 0.0755 1.0000 Uiso R
H1281 H 0.6673 0.8065 0.4039 0.0596 1.0000 Uiso R
H1311 H 0.6192 0.3637 0.3938 0.0562 1.0000 Uiso R
H1321 H 0.5861 0.2178 0.3173 0.0668 1.0000 Uiso R
H1331 H 0.7687 0.1036 0.3117 0.0752 1.0000 Uiso R
H1341 H 0.9842 0.1328 0.3849 0.0771 1.0000 Uiso R
H1351 H 1.0197 0.2776 0.4587 0.0619 1.0000 Uiso R
H2121 H 1.0801 0.6970 0.0385 0.0967 1.0000 Uiso R
H2131 H 1.1488 0.5694 0.1227 0.0995 1.0000 Uiso R
H2151 H 1.0964 0.4156 0.1935 0.1166 1.0000 Uiso R
H2161 H 0.9454 0.2922 0.2251 0.1247 1.0000 Uiso R
H2171 H 0.7179 0.2871 0.1557 0.0930 1.0000 Uiso R
H2181 H 0.6473 0.4097 0.0615 0.0644 1.0000 Uiso R
H2221 H 0.3606 0.6999 -0.0248 0.0833 1.0000 Uiso R
H2231 H 0.2991 0.5998 -0.1397 0.0806 1.0000 Uiso R
H2251 H 0.3595 0.4635 -0.2362 0.0721 1.0000 Uiso R
H2261 H 0.5152 0.3455 -0.2786 0.0733 1.0000 Uiso R
H2271 H 0.7393 0.3289 -0.2083 0.0710 1.0000 Uiso R
H2281 H 0.8016 0.4313 -0.0937 0.0619 1.0000 Uiso R
H2311 H 0.8778 0.9783 0.0619 0.0784 1.0000 Uiso R
H2321 H 1.0038 1.0413 0.1809 0.0909 1.0000 Uiso R
H2331 H 1.0215 0.9518 0.3090 0.0924 1.0000 Uiso R
H2341 H 0.9231 0.7968 0.3167 0.0862 1.0000 Uiso R
H2351 H 0.7988 0.7324 0.1966 0.0756 1.0000 Uiso R

loop_
_atom_site_aniso_label
_atom_site_aniso_U_11
_atom_site_aniso_U_22
_atom_site_aniso_U_33
_atom_site_aniso_U_23
_atom_site_aniso_U_13
_atom_site_aniso_U_12
As1 0.0430(2) 0.0498(3) 0.0486(3) 0.0005(2) -0.00638(19) 0.0037(3)
As2 0.1139(5) 0.0492(3) 0.0527(3) -0.0004(3) -0.0159(3) -0.0061(3)
C11 0.037(3) 0.048(3) 0.049(3) -0.006(2) 0.006(2) -0.001(2)
C12 0.043(2) 0.051(3) 0.041(2) 0.0038(18) 0.011(2) 0.0086(19)
C21 0.118(5) 0.061(3) 0.049(3) -0.006(3) 0.020(3) -0.035(3)
C22 0.058(3) 0.059(3) 0.062(3) -0.013(3) 0.000(3) -0.003(3)
C110 0.041(3) 0.037(2) 0.037(2) -0.0048(19) 0.003(2) -0.004(2)
C111 0.040(3) 0.036(2) 0.044(3) -0.0003(19) 0.000(2) -0.003(2)
C112 0.049(3) 0.049(3) 0.046(3) -0.002(2) 0.007(2) 0.003(2)
C113 0.058(3) 0.052(3) 0.037(2) -0.007(2) 0.003(2) 0.003(2)
C114 0.045(3) 0.042(2) 0.040(2) 0.0019(19) -0.002(2) 0.000(2)
C115 0.056(3) 0.057(3) 0.039(3) -0.002(2) -0.002(2) 0.003(2)
C116 0.047(3) 0.048(3) 0.054(3) 0.003(2) -0.010(2) 0.003(2)
C117 0.049(3) 0.044(3) 0.049(3) -0.002(2) 0.003(2) 0.004(2)
C118 0.049(3) 0.040(2) 0.041(2) -0.0032(19) -0.002(2) 0.001(2)
C119 0.044(3) 0.028(2) 0.038(2) 0.0002(18) 0.002(2) 0.0010(19)
C120 0.032(3) 0.046(3) 0.042(3) -0.007(2) -0.0011(19) 0.0057(19)
C121 0.035(3) 0.059(3) 0.044(3) -0.005(2) -0.002(2) 0.006(2)
C122 0.043(3) 0.073(3) 0.044(3) -0.005(2) -0.004(2) 0.005(2)
C123 0.049(3) 0.082(4) 0.040(3) -0.014(3) -0.009(2) 0.010(3)
C124 0.037(3) 0.061(3) 0.056(3) -0.020(3) -0.006(2) 0.004(2)
C125 0.060(4) 0.068(4) 0.078(4) -0.033(3) -0.014(3) 0.008(3)
C126 0.053(3) 0.048(3) 0.107(4) -0.026(4) -0.013(3) 0.002(3)
C127 0.046(3) 0.049(3) 0.095(4) -0.007(3) -0.003(3) 0.001(2)
C128 0.041(2) 0.045(3) 0.064(3) -0.004(3) -0.001(2) 0.005(2)
C129 0.030(2) 0.047(3) 0.051(3) -0.011(2) -0.006(2) 0.005(2)
C130 0.044(3) 0.045(3) 0.041(2) 0.0073(19) 0.003(2) 0.003(2)
C131 0.044(3) 0.047(2) 0.055(2) 0.005(3) 0.000(2) 0.005(3)
C132 0.055(3) 0.059(3) 0.057(3) 0.001(3) -0.002(3) -0.012(3)
C133 0.084(4) 0.047(3) 0.056(3) 0.000(2) 0.007(3) 0.006(3)
C134 0.078(4) 0.056(3) 0.063(3) -0.003(3) 0.001(3) 0.016(3)
C135 0.055(3) 0.053(3) 0.051(3) 0.004(2) -0.002(2) 0.013(2)
C210 0.043(3) 0.058(3) 0.037(2) -0.013(2) 0.003(2) -0.005(2)
C211 0.056(3) 0.062(3) 0.054(3) -0.018(3) 0.009(3) -0.016(3)
C212 0.057(4) 0.108(5) 0.080(4) -0.041(4) 0.014(3) -0.034(4)
C213 0.042(4) 0.128(6) 0.077(4) -0.044(4) -0.011(3) 0.007(4)
C214 0.062(4) 0.103(4) 0.048(3) -0.025(3) -0.007(3) 0.028(4)
C215 0.093(5) 0.140(7) 0.061(4) -0.031(4) -0.017(4) 0.071(5)
C216 0.154(8) 0.120(7) 0.047(3) -0.007(4) 0.004(4) 0.083(6)
C217 0.126(6) 0.054(4) 0.053(3) -0.006(2) 0.015(4) 0.022(3)
C218 0.078(4) 0.044(3) 0.044(3) -0.008(2) 0.008(3) 0.006(3)
C219 0.053(3) 0.059(3) 0.033(2) -0.019(2) -0.006(2) 0.007(3)
C220 0.048(3) 0.047(2) 0.042(3) -0.002(2) -0.003(2) -0.005(2)
C221 0.056(3) 0.050(3) 0.058(3) 0.000(2) -0.005(2) 0.001(3)
C222 0.065(4) 0.070(4) 0.083(4) -0.017(3) -0.015(3) 0.021(3)
C223 0.065(4) 0.064(4) 0.072(4) -0.001(3) -0.020(3) 0.005(3)
C224 0.056(3) 0.056(3) 0.047(3) -0.001(2) -0.006(2) -0.011(2)
C225 0.068(3) 0.064(3) 0.051(3) 0.003(3) -0.010(2) -0.017(3)
C226 0.078(4) 0.065(3) 0.046(3) -0.005(3) 0.000(3) -0.026(3)
C227 0.070(4) 0.062(3) 0.050(3) -0.012(2) 0.007(3) -0.014(3)
C228 0.051(3) 0.055(3) 0.050(2) -0.005(3) 0.004(2) -0.010(3)
C229 0.052(3) 0.051(3) 0.040(2) 0.003(2) 0.001(2) -0.008(2)
C230 0.072(3) 0.056(3) 0.046(3) -0.006(2) 0.005(2) 0.002(2)
C231 0.074(3) 0.062(3) 0.061(3) -0.013(3) 0.011(2) -0.013(4)
C232 0.062(3) 0.090(4) 0.074(4) -0.021(3) 0.011(3) -0.012(3)
C233 0.058(3) 0.109(6) 0.070(4) -0.034(4) -0.005(3) 0.009(4)
C234 0.065(4) 0.097(5) 0.054(3) -0.001(3) -0.003(3) 0.015(3)
C235 0.062(3) 0.068(3) 0.060(3) 0.002(3) -0.002(3) 0.000(3)

loop_
_atom_type_symbol
_atom_type_scat_dispersion_real
_atom_type_scat_dispersion_imag
_atom_type_scat_Cromer_Mann_a1
_atom_type_scat_Cromer_Mann_b1
_atom_type_scat_Cromer_Mann_a2
_atom_type_scat_Cromer_Mann_b2
_atom_type_scat_Cromer_Mann_a3
_atom_type_scat_Cromer_Mann_b3
_atom_type_scat_Cromer_Mann_a4
_atom_type_scat_Cromer_Mann_b4
_atom_type_scat_Cromer_Mann_c
_atom_type_scat_source
'C   ' 0.0033 0.0016 2.3100 20.8439 1.0200 10.2075 1.5886 0.5687 0.8650 51.6512 0.2156 International_Tables_Vol_IV_Table_2.2B
'H   ' 0.0000 0.0000 0.4930 10.5109 0.3229 26.1257 0.1402 3.1424 0.0408 57.7998 0.0030 International_Tables_Vol_IV_Table_2.2B
'As  ' 0.0499 2.0058 16.6723 2.6345 6.0701 0.2647 3.4313 12.9479 4.2779 47.7972 2.5310 International_Tables_Vol_IV_Table_2.2B

loop_
_exptl_crystal_face_index_h
_exptl_crystal_face_index_k
_exptl_crystal_face_index_l
_exptl_crystal_face_perp_dist
1 0 0 0.090
0 -1 0 0.130
0 0 1 0.015
0 0 -1 0.015
-16 8 -1 0.088
-1 -1 0 0.133
1 3 0 0.048

loop_
_geom_angle_atom_site_label_1
_geom_angle_atom_site_label_2
_geom_angle_atom_site_label_3
_geom_angle
_geom_angle_publ_flag
C11 As1 C12 96.71(18) yes
C11 As1 C130 101.11(17) yes
C12 As1 C130 100.68(18) yes
C21 As2 C22 95.1(2) yes
C21 As2 C230 100.3(2) yes
C22 As2 C230 100.7(2) yes
As1 C11 C111 112.9(3) yes
As1 C11 H111 108.672 no
C111 C11 H111 108.019 no
As1 C11 H112 109.119 no
C111 C11 H112 108.641 no
H111 C11 H112 109.466 no
As1 C12 C121 107.7(3) yes
As1 C12 H121 110.376 no
C121 C12 H121 110.059 no
As1 C12 H122 109.913 no
C121 C12 H122 109.286 no
H121 C12 H122 109.466 no
As2 C21 C211 113.5(3) yes
As2 C21 H211 108.292 no
C211 C21 H211 107.493 no
As2 C21 H212 109.265 no
C211 C21 H212 108.755 no
H211 C21 H212 109.466 no
As2 C22 C221 110.3(4) yes
As2 C22 H221 109.166 no
C221 C22 H221 109.071 no
As2 C22 H222 109.449 no
C221 C22 H222 109.414 no
H221 C22 H222 109.467 no
C111 C110 C119 120.0(4) yes
C111 C110 C120 118.5(4) yes
C119 C110 C120 121.3(4) yes
C11 C111 C110 121.8(4) yes
C11 C111 C112 119.0(4) yes
C110 C111 C112 119.2(4) yes
C111 C112 C113 121.4(4) yes
C111 C112 H1121 119.236 no
C113 C112 H1121 119.369 no
C112 C113 C114 120.6(4) yes
C112 C113 H1131 119.724 no
C114 C113 H1131 119.638 no
C113 C114 C115 121.6(4) yes
C113 C114 C119 119.4(4) yes
C115 C114 C119 119.0(4) yes
C114 C115 C116 121.8(4) yes
C114 C115 H1151 119.146 no
C116 C115 H1151 119.052 no
C115 C116 C117 119.1(4) yes
C115 C116 H1161 120.468 no
C117 C116 H1161 120.387 no
C116 C117 C118 120.3(4) yes
C116 C117 H1171 119.770 no
C118 C117 H1171 119.885 no
C117 C118 C119 122.1(4) yes
C117 C118 H1181 118.908 no
C119 C118 H1181 118.997 no
C110 C119 C114 119.4(4) yes
C110 C119 C118 123.0(4) yes
C114 C119 C118 117.6(4) yes
C110 C120 C121 118.5(4) yes
C110 C120 C129 121.0(4) yes
C121 C120 C129 120.4(4) yes
C12 C121 C120 120.8(4) yes
C12 C121 C122 119.7(4) yes
C120 C121 C122 119.4(4) yes
C121 C122 C123 120.4(5) yes
C121 C122 H1221 119.937 no
C123 C122 H1221 119.694 no
C122 C123 C124 121.4(4) yes
C122 C123 H1231 119.353 no
C124 C123 H1231 119.276 no
C123 C124 C125 122.7(5) yes
C123 C124 C129 119.3(4) yes
C125 C124 C129 117.9(5) yes
C124 C125 C126 121.6(5) yes
C124 C125 H1251 119.210 no
C126 C125 H1251 119.176 no
C125 C126 C127 120.5(5) yes
C125 C126 H1261 119.697 no
C127 C126 H1261 119.837 no
C126 C127 C128 120.5(5) yes
C126 C127 H1271 119.716 no
C128 C127 H1271 119.754 no
C127 C128 C129 120.9(5) yes
C127 C128 H1281 119.409 no
C129 C128 H1281 119.687 no
C124 C129 C128 118.5(4) yes
C124 C129 C120 119.0(4) yes
C128 C129 C120 122.5(4) yes
As1 C130 C131 126.0(4) yes
As1 C130 C135 115.1(3) yes
C131 C130 C135 118.7(4) yes
C130 C131 C132 119.9(5) yes
C130 C131 H1311 120.084 no
C132 C131 H1311 120.002 no
C131 C132 C133 120.3(5) yes
C131 C132 H1321 119.789 no
C133 C132 H1321 119.915 no
C132 C133 C134 120.0(5) yes
C132 C133 H1331 119.739 no
C134 C133 H1331 120.228 no
C133 C134 C135 120.0(5) yes
C133 C134 H1341 120.062 no
C135 C134 H1341 119.890 no
C130 C135 C134 121.0(5) yes
C130 C135 H1351 119.224 no
C134 C135 H1351 119.761 no
C211 C210 C219 120.6(4) yes
C211 C210 C220 118.5(4) yes
C219 C210 C220 120.8(4) yes
C21 C211 C210 121.1(5) yes
C21 C211 C212 119.5(5) yes
C210 C211 C212 119.4(5) yes
C211 C212 C213 120.3(6) yes
C211 C212 H2121 119.530 no
C213 C212 H2121 120.155 no
C212 C213 C214 123.1(5) yes
C212 C213 H2131 118.412 no
C214 C213 H2131 118.530 no
C213 C214 C215 123.8(7) yes
C213 C214 C219 118.0(6) yes
C215 C214 C219 118.1(7) yes
C214 C215 C216 123.6(7) yes
C214 C215 H2151 118.117 no
C216 C215 H2151 118.253 no
C215 C216 C217 118.5(6) yes
C215 C216 H2161 120.395 no
C217 C216 H2161 121.114 no
C216 C217 C218 120.7(6) yes
C216 C217 H2171 119.513 no
C218 C217 H2171 119.768 no
C217 C218 C219 120.7(5) yes
C217 C218 H2181 119.608 no
C219 C218 H2181 119.721 no
C210 C219 C214 118.5(5) yes
C210 C219 C218 123.1(4) yes
C214 C219 C218 118.4(5) yes
C210 C220 C221 119.1(4) yes
C210 C220 C229 121.3(4) yes
C221 C220 C229 119.4(4) yes
C22 C221 C220 120.6(4) yes
C22 C221 C222 119.9(5) yes
C220 C221 C222 119.4(4) yes
C221 C222 C223 122.4(5) yes
C221 C222 H2221 118.791 no
C223 C222 H2221 118.772 no
C222 C223 C224 119.6(5) yes
C222 C223 H2231 120.275 no
C224 C223 H2231 120.173 no
C223 C224 C225 121.8(5) yes
C223 C224 C229 119.4(4) yes
C225 C224 C229 118.8(5) yes
C224 C225 C226 121.2(4) yes
C224 C225 H2251 119.470 no
C226 C225 H2251 119.306 no
C225 C226 C227 120.6(4) yes
C225 C226 H2261 119.781 no
C227 C226 H2261 119.647 no
C226 C227 C228 119.7(5) yes
C226 C227 H2271 120.073 no
C228 C227 H2271 120.183 no
C227 C228 C229 121.3(4) yes
C227 C228 H2281 119.332 no
C229 C228 H2281 119.407 no
C220 C229 C228 121.8(4) yes
C220 C229 C224 119.8(4) yes
C228 C229 C224 118.4(4) yes
As2 C230 C231 115.4(4) yes
As2 C230 C235 125.9(4) yes
C231 C230 C235 118.3(5) yes
C230 C231 C232 121.6(5) yes
C230 C231 H2311 119.033 no
C232 C231 H2311 119.371 no
C231 C232 C233 119.3(6) yes
C231 C232 H2321 120.581 no
C233 C232 H2321 120.100 no
C232 C233 C234 120.6(5) yes
C232 C233 H2331 120.031 no
C234 C233 H2331 119.411 no
C233 C234 C235 120.0(5) yes
C233 C234 H2341 120.188 no
C235 C234 H2341 119.809 no
C234 C235 C230 120.2(5) yes
C234 C235 H2351 120.088 no
C230 C235 H2351 119.680 no

loop_
_geom_bond_atom_site_label_1
_geom_bond_atom_site_label_2
_geom_bond_distance
_geom_bond_publ_flag
As1 C11 2.011(4) yes
As1 C12 1.982(4) yes
As1 C130 1.964(4) yes
As2 C21 1.994(6) yes
As2 C22 1.971(5) yes
As2 C230 1.968(5) yes
C11 C111 1.493(6) yes
C11 H111 1.000 no
C11 H112 1.000 no
C12 C121 1.504(6) yes
C12 H121 1.000 no
C12 H122 1.000 no
C21 C211 1.493(8) yes
C21 H211 1.000 no
C21 H212 1.000 no
C22 C221 1.493(7) yes
C22 H221 1.000 no
C22 H222 1.000 no
C110 C111 1.392(6) yes
C110 C119 1.425(6) yes
C110 C120 1.496(6) yes
C111 C112 1.430(6) yes
C112 C113 1.352(6) yes
C112 H1121 1.000 no
C113 C114 1.415(6) yes
C113 H1131 1.000 no
C114 C115 1.427(6) yes
C114 C119 1.420(6) yes
C115 C116 1.364(6) yes
C115 H1151 1.000 no
C116 C117 1.413(6) yes
C116 H1161 1.000 no
C117 C118 1.368(6) yes
C117 H1171 1.000 no
C118 C119 1.417(6) yes
C118 H1181 1.000 no
C120 C121 1.385(6) yes
C120 C129 1.421(6) yes
C121 C122 1.426(6) yes
C122 C123 1.364(7) yes
C122 H1221 1.000 no
C123 C124 1.399(7) yes
C123 H1231 1.000 no
C124 C125 1.424(7) yes
C124 C129 1.423(6) yes
C125 C126 1.354(8) yes
C125 H1251 1.000 no
C126 C127 1.388(7) yes
C126 H1261 1.000 no
C127 C128 1.367(6) yes
C127 H1271 1.000 no
C128 C129 1.422(6) yes
C128 H1281 1.000 no
C130 C131 1.382(6) yes
C130 C135 1.406(6) yes
C131 C132 1.393(7) yes
C131 H1311 1.000 no
C132 C133 1.382(7) yes
C132 H1321 1.000 no
C133 C134 1.377(7) yes
C133 H1331 1.000 no
C134 C135 1.365(7) yes
C134 H1341 1.000 no
C135 H1351 1.000 no
C210 C211 1.382(6) yes
C210 C219 1.435(6) yes
C210 C220 1.499(6) yes
C211 C212 1.418(8) yes
C212 C213 1.334(9) yes
C212 H2121 1.000 no
C213 C214 1.409(9) yes
C213 H2131 1.000 no
C214 C215 1.392(9) yes
C214 C219 1.423(7) yes
C215 C216 1.335(10) yes
C215 H2151 1.000 no
C216 C217 1.412(10) yes
C216 H2161 1.000 no
C217 C218 1.367(7) yes
C217 H2171 1.000 no
C218 C219 1.406(6) yes
C218 H2181 1.000 no
C220 C221 1.398(7) yes
C220 C229 1.422(6) yes
C221 C222 1.401(7) yes
C222 C223 1.363(8) yes
C222 H2221 1.000 no
C223 C224 1.415(7) yes
C223 H2231 1.000 no
C224 C225 1.429(7) yes
C224 C229 1.416(6) yes
C225 C226 1.346(7) yes
C225 H2251 1.000 no
C226 C227 1.413(7) yes
C226 H2261 1.000 no
C227 C228 1.372(6) yes
C227 H2271 1.000 no
C228 C229 1.419(6) yes
C228 H2281 1.000 no
C230 C231 1.397(7) yes
C230 C235 1.379(7) yes
C231 C232 1.373(7) yes
C231 H2311 1.000 no
C232 C233 1.365(8) yes
C232 H2321 1.000 no
C233 C234 1.382(8) yes
C233 H2331 1.000 no
C234 C235 1.388(7) yes
C234 H2341 1.000 no
C235 H2351 1.000 no

loop_
_geom_torsion_atom_site_label_1
_geom_torsion_atom_site_label_2
_geom_torsion_atom_site_label_3
_geom_torsion_atom_site_label_4
_geom_torsion
_geom_torsion_publ_flag
C12 As1 C11 C111 -34.4(3) no
C130 As1 C11 C111 67.9(3) no
C11 As1 C12 C121 -53.1(3) no
C130 As1 C12 C121 -155.8(3) no
C11 As1 C130 C131 -73.3(4) no
C11 As1 C130 C135 111.7(4) no
C12 As1 C130 C131 25.8(5) no
C12 As1 C130 C135 -149.1(4) no
C22 As2 C230 C231 -160.1(4) no
C22 As2 C21 C211 -41.9(4) no
C230 As2 C21 C211 60.0(4) no
C21 As2 C22 C221 -47.5(4) no
C230 As2 C22 C221 -149.0(4) no
C21 As2 C230 C231 102.6(4) no
C21 As2 C230 C235 -84.7(5) no
C22 As2 C230 C235 12.6(5) no
As1 C11 C111 C110 74.5(5) no
As1 C11 C111 C112 -104.0(4) no
As1 C12 C121 C120 80.0(4) no
As1 C12 C121 C122 -96.3(4) no
As2 C21 C211 C212 -102.0(5) no
As2 C21 C211 C210 76.8(5) no
As2 C22 C221 C220 81.4(5) no
As2 C22 C221 C222 -94.5(5) no
C219 C210 C220 C229 -71.4(6) no
C219 C210 C211 C21 -176.1(4) no
C219 C210 C211 C212 2.7(7) no
C220 C210 C211 C21 1.1(7) no
C220 C210 C211 C212 179.9(5) no
C211 C210 C219 C214 -1.3(7) no
C211 C210 C219 C218 175.5(5) no
C220 C210 C219 C214 -178.4(4) no
C220 C210 C219 C218 -1.7(7) no
C211 C210 C220 C221 -63.0(6) no
C211 C210 C220 C229 111.3(5) no
C219 C210 C220 C221 114.3(5) no
C210 C211 C212 C213 -1.7(9) no
C21 C211 C212 C213 177.1(6) no
C211 C212 C213 C214 -0.7(10) no
C212 C213 C214 C219 2.1(9) no
C212 C213 C214 C215 -176.1(6) no
C213 C214 C215 C216 177.0(7) no
C219 C214 C215 C216 -1.2(10) no
C213 C214 C219 C218 -178.0(5) no
C215 C214 C219 C210 177.3(5) no
C213 C214 C219 C210 -1.1(7) no
C215 C214 C219 C218 0.4(8) no
C214 C215 C216 C217 1.6(11) no
C215 C216 C217 C218 -1.1(10) no
C216 C217 C218 C219 0.3(8) no
C217 C218 C219 C214 0.0(7) no
C217 C218 C219 C210 -176.7(5) no
C210 C220 C221 C22 -0.5(7) no
C210 C220 C221 C222 175.4(4) no
C229 C220 C221 C22 -174.9(4) no
C229 C220 C221 C222 1.0(7) no
C210 C220 C229 C224 -175.5(4) no
C210 C220 C229 C228 4.3(7) no
C221 C220 C229 C224 -1.2(7) no
C221 C220 C229 C228 178.5(4) no
C22 C221 C222 C223 175.2(5) no
C220 C221 C222 C223 -0.8(8) no
C221 C222 C223 C224 0.7(9) no
C222 C223 C224 C225 -179.9(5) no
C222 C223 C224 C229 -0.8(8) no
C223 C224 C225 C226 179.4(5) no
C229 C224 C225 C226 0.3(7) no
C223 C224 C229 C220 1.1(7) no
C225 C224 C229 C220 -179.8(4) no
C225 C224 C229 C228 0.5(7) no
C223 C224 C229 C228 -178.7(5) no
C224 C225 C226 C227 -0.8(8) no
C225 C226 C227 C228 0.5(8) no
C226 C227 C228 C229 0.3(8) no
C227 C228 C229 C224 -0.7(7) no
C227 C228 C229 C220 179.5(5) no
As2 C230 C231 C232 173.2(4) no
As2 C230 C235 C234 -171.6(4) no
C231 C230 C235 C234 0.9(7) no
C235 C230 C231 C232 0.0(7) no
C230 C231 C232 C233 -1.3(8) no
C231 C232 C233 C234 1.7(9) no
C232 C233 C234 C235 -0.9(9) no
C233 C234 C235 C230 -0.5(8) no
